data_7719685
loop_
_publ_author_name
'Durigon, Daniele C.'
'Ribeiro, Ronny R.'
'Espindola-Moreno, Olivia'
'Le&#xf3;n, Ignacio E'
'Poneti, Giordano'
'Bortoluzzi, Adailton J.'
'Peralta, Rosely A.'

_publ_section_title
;
 Structural influences on the oxidation and anticancer activities of
 dicopper(II) complexes containing different selenium and sulfur ligands.
;
_journal_issue 47
_journal_name_full 'Dalton transactions (Cambridge, England : 2003)'
_journal_page_first 17495
_journal_page_last 17506
_journal_paper_doi 10.1039/d5dt01324k
_journal_volume 54
_journal_year 2025
_chemical_formula_moiety
;
 C36 H35 Cu2 F3 N5 O5 S Se, C24 H20 B, C H4 O
;
_chemical_formula_sum 'C61 H59 B Cu2 F3 N5 O6 S Se'
_chemical_formula_weight 1264.04
_space_group_crystal_system monoclinic
_space_group_IT_number 14
_space_group_name_Hall '-P 2yn'
_space_group_name_H-M_alt 'P 1 21/n 1'
_atom_sites_solution_hydrogens mixed
_atom_sites_solution_primary 'dual space'
_atom_sites_solution_secondary difmap
_audit_creation_method SHELXL-2019/3
_audit_update_record
;
2025-04-24 deposited with the CCDC.	2025-10-22 downloaded from the CCDC.
;
_cell_angle_alpha 90
_cell_angle_beta 94.804(2)
_cell_angle_gamma 90
_cell_formula_units_Z 4
_cell_length_a 23.037(3)
_cell_length_b 10.1719(14)
_cell_length_c 23.904(3)
_cell_measurement_reflns_used 9891
_cell_measurement_temperature 150(2)
_cell_measurement_theta_max 29.99
_cell_measurement_theta_min 2.63
_cell_volume 5581.7(13)
_computing_cell_refinement 'Bruker SAINT'
_computing_data_collection 'Bruker APEX2'
_computing_data_reduction 'Bruker SAINT'
_computing_molecular_graphics 'PLATON (Spek, 2009)'
_computing_publication_material 'SHELXL-2019/3 (Sheldrick, 2008)'
_computing_structure_refinement 'SHELXL-2019/3 (Sheldrick, 2008)'
_computing_structure_solution 'SHELXT 2014/5 (Sheldrick, 2015)'
_diffrn_ambient_temperature 150(2)
_diffrn_measured_fraction_theta_full 1.000
_diffrn_measured_fraction_theta_max 0.999
_diffrn_measurement_device_type 'Bruker APEX-II CCD'
_diffrn_measurement_method '\f and \w scans'
_diffrn_radiation_monochromator graphite
_diffrn_radiation_source 'fine-focus sealed tube'
_diffrn_radiation_type MoK\a
_diffrn_radiation_wavelength 0.71073
_diffrn_reflns_av_R_equivalents 0.0292
_diffrn_reflns_av_unetI/netI 0.0309
_diffrn_reflns_Laue_measured_fraction_full 1.000
_diffrn_reflns_Laue_measured_fraction_max 0.999
_diffrn_reflns_limit_h_max 32
_diffrn_reflns_limit_h_min -32
_diffrn_reflns_limit_k_max 14
_diffrn_reflns_limit_k_min -12
_diffrn_reflns_limit_l_max 33
_diffrn_reflns_limit_l_min -33
_diffrn_reflns_number 58653
_diffrn_reflns_point_group_measured_fraction_full 1.000
_diffrn_reflns_point_group_measured_fraction_max 0.999
_diffrn_reflns_theta_full 25.242
_diffrn_reflns_theta_max 30.016
_diffrn_reflns_theta_min 1.710
_exptl_absorpt_coefficient_mu 1.519
_exptl_absorpt_correction_T_max 0.7460
_exptl_absorpt_correction_T_min 0.6676
_exptl_absorpt_correction_type multi-scan
_exptl_absorpt_process_details
;
 SADABS 2016/2: Krause, L., Herbst-Irmer, R., Sheldrick G.M. & Stalke D.,
 J. Appl. Cryst. 48 (2015) 3-10
;
_exptl_crystal_colour blue
_exptl_crystal_density_diffrn 1.504
_exptl_crystal_description irregular
_exptl_crystal_F_000 2592
_exptl_crystal_size_max 0.400
_exptl_crystal_size_mid 0.240
_exptl_crystal_size_min 0.160
_refine_diff_density_max 0.681
_refine_diff_density_min -0.488
_refine_diff_density_rms 0.072
_refine_ls_extinction_method none
_refine_ls_goodness_of_fit_ref 1.049
_refine_ls_hydrogen_treatment constr
_refine_ls_matrix_type full
_refine_ls_number_parameters 723
_refine_ls_number_reflns 16315
_refine_ls_number_restraints 0
_refine_ls_restrained_S_all 1.049
_refine_ls_R_factor_all 0.0523
_refine_ls_R_factor_gt 0.0366
_refine_ls_shift/su_max 0.003
_refine_ls_shift/su_mean 0.000
_refine_ls_structure_factor_coef Fsqd
_refine_ls_weighting_details 'w=1/[\s^2^(Fo^2^)+(0.0358P)^2^+4.6322P] where P=(Fo^2^+2Fc^2^)/3'
_refine_ls_weighting_scheme calc
_refine_ls_wR_factor_gt 0.0813
_refine_ls_wR_factor_ref 0.0869
_reflns_Friedel_coverage 0.000
_reflns_number_gt 13106
_reflns_number_total 16315
_reflns_threshold_expression 'I > 2\s(I)'
_cod_data_source_file d5dt01324k2.cif
_cod_data_source_block complex5
_cod_depositor_comments
;
The following automatic conversions were performed:

data item '_atom_sites_solution_secondary' value 'diffmap' was
changed to 'difmap'.

Automatic conversion script
Id: cif_fix_values 8170 2020-07-09 18:12:32Z antanas 

 Adding full bibliography for 7719682--7719686.cif.
;
_cod_original_cell_volume 5581.8(13)
_cod_original_sg_symbol_H-M 'P 21/n'
_cod_database_code 7719685
_shelx_shelxl_version_number 2019/3
_shelx_space_group_comment
;
The symmetry employed for this shelxl refinement is uniquely defined
by the following loop, which should always be used as a source of
symmetry information in preference to the above space-group names.
They are only intended as comments.
;
_shelx_estimated_absorpt_t_min 0.582
_shelx_estimated_absorpt_t_max 0.793

loop_
_space_group_symop_operation_xyz
'x, y, z'
'-x+1/2, y+1/2, -z+1/2'
'-x, -y, -z'
'x-1/2, -y-1/2, z-1/2'

loop_
_atom_site_label
_atom_site_type_symbol
_atom_site_fract_x
_atom_site_fract_y
_atom_site_fract_z
_atom_site_U_iso_or_equiv
_atom_site_adp_type
_atom_site_occupancy
_atom_site_site_symmetry_order
_atom_site_calc_flag
_atom_site_refinement_flags_posn
_atom_site_refinement_flags_adp
_atom_site_refinement_flags_occupancy
_atom_site_disorder_assembly
_atom_site_disorder_group
Cu1 Cu 0.92237(2) 0.55361(2) 0.52529(2) 0.01383(5) Uani 1 1 d . . . . .
Cu2 Cu 0.77410(2) 0.40030(2) 0.51220(2) 0.01502(5) Uani 1 1 d . . . . .
O10 O 0.82016(5) 0.56020(12) 0.51236(5) 0.0164(2) Uani 1 1 d . . . . .
S1 S 0.88321(2) 0.26665(4) 0.50674(2) 0.01580(9) Uani 1 1 d . . . . .
O1 O 0.93147(5) 0.36663(12) 0.50926(6) 0.0165(2) Uani 1 1 d . . . . .
O2 O 0.84159(5) 0.30643(13) 0.54880(5) 0.0178(3) Uani 1 1 d . . . . .
O3 O 0.90843(6) 0.13934(14) 0.52165(7) 0.0259(3) Uani 1 1 d . . . . .
O4 O 0.85155(6) 0.26917(15) 0.45090(6) 0.0257(3) Uani 1 1 d . . . . .
N1 N 0.92991(6) 0.74875(15) 0.54192(6) 0.0153(3) Uani 1 1 d . . . . .
C2 C 0.87033(7) 0.80034(18) 0.55198(8) 0.0162(3) Uani 1 1 d . . . . .
H2A H 0.854554 0.749049 0.582474 0.019 Uiso 1 1 calc R U . . .
H2B H 0.873720 0.893127 0.564323 0.019 Uiso 1 1 calc R U . . .
C3 C 0.73665(8) 0.54135(19) 0.41521(8) 0.0201(4) Uani 1 1 d . . . . .
H3A H 0.766001 0.480812 0.401551 0.024 Uiso 1 1 calc R U . . .
H3B H 0.707452 0.560202 0.383449 0.024 Uiso 1 1 calc R U . . .
N2 N 0.70701(6) 0.47507(16) 0.46124(7) 0.0173(3) Uani 1 1 d . . . . .
C11 C 0.82883(7) 0.79185(18) 0.50015(8) 0.0162(3) Uani 1 1 d . . . . .
C12 C 0.80476(7) 0.66944(18) 0.48306(8) 0.0149(3) Uani 1 1 d . . . . .
C13 C 0.76592(8) 0.66673(19) 0.43416(8) 0.0177(3) Uani 1 1 d . . . . .
C14 C 0.75406(8) 0.7810(2) 0.40329(8) 0.0207(4) Uani 1 1 d . . . . .
H14 H 0.727640 0.776981 0.370618 0.025 Uiso 1 1 calc R U . . .
C15 C 0.77958(8) 0.9010(2) 0.41869(8) 0.0206(4) Uani 1 1 d . . . . .
C16 C 0.81653(8) 0.90414(19) 0.46783(8) 0.0192(4) Uani 1 1 d . . . . .
H16 H 0.833897 0.985251 0.479715 0.023 Uiso 1 1 calc R U . . .
C17 C 0.76697(11) 1.0229(2) 0.38410(10) 0.0325(5) Uani 1 1 d . . . . .
H17A H 0.787205 1.017675 0.349700 0.049 Uiso 1 1 calc R U . . .
H17B H 0.780566 1.100323 0.405773 0.049 Uiso 1 1 calc R U . . .
H17C H 0.724921 1.029916 0.374287 0.049 Uiso 1 1 calc R U . . .
C20 C 0.95264(8) 0.81668(18) 0.49306(8) 0.0176(3) Uani 1 1 d . . . . .
H20A H 0.995585 0.823726 0.498851 0.021 Uiso 1 1 calc R U . . .
H20B H 0.936355 0.906672 0.489699 0.021 Uiso 1 1 calc R U . . .
C21 C 0.93600(8) 0.74118(19) 0.44022(8) 0.0182(4) Uani 1 1 d . . . . .
N22 N 0.92704(6) 0.61152(15) 0.44655(7) 0.0165(3) Uani 1 1 d . . . . .
C23 C 0.91395(8) 0.5361(2) 0.40077(8) 0.0210(4) Uani 1 1 d . . . . .
H23 H 0.907117 0.444812 0.405490 0.025 Uiso 1 1 calc R U . . .
C24 C 0.91023(10) 0.5882(2) 0.34729(9) 0.0279(4) Uani 1 1 d . . . . .
H24 H 0.901431 0.533425 0.315519 0.034 Uiso 1 1 calc R U . . .
C25 C 0.91953(10) 0.7216(2) 0.34064(9) 0.0316(5) Uani 1 1 d . . . . .
H25 H 0.917383 0.759302 0.304164 0.038 Uiso 1 1 calc R U . . .
C26 C 0.93197(9) 0.7994(2) 0.38755(9) 0.0274(4) Uani 1 1 d . . . . .
H26 H 0.937678 0.891371 0.383775 0.033 Uiso 1 1 calc R U . . .
C30 C 0.96983(8) 0.76219(19) 0.59368(8) 0.0219(4) Uani 1 1 d . . . . .
H30A H 0.962198 0.846468 0.612436 0.026 Uiso 1 1 calc R U . . .
H30B H 1.010694 0.762814 0.583750 0.026 Uiso 1 1 calc R U . . .
C31 C 0.96100(8) 0.65002(19) 0.63297(8) 0.0197(4) Uani 1 1 d . . . . .
N32 N 0.94053(7) 0.53798(15) 0.60843(7) 0.0175(3) Uani 1 1 d . . . . .
C33 C 0.93449(9) 0.4308(2) 0.64029(8) 0.0222(4) Uani 1 1 d . . . . .
H33 H 0.919849 0.352234 0.622868 0.027 Uiso 1 1 calc R U . . .
C34 C 0.94890(10) 0.4312(2) 0.69767(9) 0.0275(4) Uani 1 1 d . . . . .
H34 H 0.944615 0.354017 0.719323 0.033 Uiso 1 1 calc R U . . .
C35 C 0.96970(10) 0.5465(2) 0.72287(9) 0.0298(5) Uani 1 1 d . . . . .
H35 H 0.979716 0.549316 0.762221 0.036 Uiso 1 1 calc R U . . .
C36 C 0.97583(9) 0.6575(2) 0.69047(9) 0.0263(4) Uani 1 1 d . . . . .
H36 H 0.989901 0.737286 0.707184 0.032 Uiso 1 1 calc R U . . .
C40 C 0.67122(8) 0.36459(19) 0.43574(8) 0.0214(4) Uani 1 1 d . . . . .
H40A H 0.629722 0.391035 0.431948 0.026 Uiso 1 1 calc R U . . .
H40B H 0.683174 0.346485 0.397660 0.026 Uiso 1 1 calc R U . . .
C41 C 0.67774(8) 0.24220(19) 0.47017(8) 0.0199(4) Uani 1 1 d . . . . .
N42 N 0.72659(7) 0.23392(16) 0.50502(7) 0.0190(3) Uani 1 1 d . . . . .
C43 C 0.73808(9) 0.1221(2) 0.53395(9) 0.0246(4) Uani 1 1 d . . . . .
H43 H 0.772330 0.117138 0.558912 0.030 Uiso 1 1 calc R U . . .
C44 C 0.70154(10) 0.0145(2) 0.52840(10) 0.0312(5) Uani 1 1 d . . . . .
H44 H 0.711163 -0.064460 0.548263 0.037 Uiso 1 1 calc R U . . .
C45 C 0.65032(10) 0.0235(2) 0.49322(10) 0.0317(5) Uani 1 1 d . . . . .
H45 H 0.624176 -0.048734 0.489432 0.038 Uiso 1 1 calc R U . . .
C46 C 0.63794(9) 0.1385(2) 0.46394(9) 0.0260(4) Uani 1 1 d . . . . .
H46 H 0.603059 0.146887 0.440036 0.031 Uiso 1 1 calc R U . . .
C50 C 0.67037(8) 0.5692(2) 0.49119(8) 0.0213(4) Uani 1 1 d . . . . .
H50A H 0.638281 0.601213 0.464508 0.026 Uiso 1 1 calc R U . . .
H50B H 0.694519 0.646053 0.503565 0.026 Uiso 1 1 calc R U . . .
C51 C 0.64451(8) 0.5101(2) 0.54186(9) 0.0250(4) Uani 1 1 d . . . . .
H51A H 0.619584 0.434752 0.529206 0.030 Uiso 1 1 calc R U . . .
H51B H 0.619198 0.576678 0.557785 0.030 Uiso 1 1 calc R U . . .
Se1 Se 0.70197(2) 0.44992(2) 0.60131(2) 0.02511(5) Uani 1 1 d . . . . .
C52 C 0.73340(8) 0.6101(2) 0.63389(8) 0.0228(4) Uani 1 1 d . . . . .
C53 C 0.70199(9) 0.7252(2) 0.63827(9) 0.0244(4) Uani 1 1 d . . . . .
H53 H 0.663901 0.733454 0.620060 0.029 Uiso 1 1 calc R U . . .
C54 C 0.72727(9) 0.8289(2) 0.66994(9) 0.0277(4) Uani 1 1 d . . . . .
C55 C 0.78318(10) 0.8178(3) 0.69644(10) 0.0341(5) Uani 1 1 d . . . . .
H55 H 0.799973 0.888683 0.718041 0.041 Uiso 1 1 calc R U . . .
C56 C 0.81397(10) 0.7028(3) 0.69099(10) 0.0370(6) Uani 1 1 d . . . . .
H56 H 0.852180 0.694649 0.708937 0.044 Uiso 1 1 calc R U . . .
C57 C 0.78979(9) 0.5996(3) 0.65973(10) 0.0327(5) Uani 1 1 d . . . . .
H57 H 0.811539 0.521267 0.655786 0.039 Uiso 1 1 calc R U . . .
C58 C 0.69291(11) 0.9504(3) 0.67973(11) 0.0386(6) Uani 1 1 d . . . . .
B1 B 0.48561(9) 0.5692(2) 0.67588(9) 0.0182(4) Uani 1 1 d . . . . .
C61 C 0.50298(8) 0.65009(19) 0.61982(8) 0.0177(3) Uani 1 1 d . . . . .
C62 C 0.48569(8) 0.6063(2) 0.56519(8) 0.0188(4) Uani 1 1 d . . . . .
H62 H 0.467511 0.522701 0.560695 0.023 Uiso 1 1 calc R U . . .
C63 C 0.49399(8) 0.6800(2) 0.51718(8) 0.0217(4) Uani 1 1 d . . . . .
H63 H 0.481135 0.646475 0.481175 0.026 Uiso 1 1 calc R U . . .
C64 C 0.52081(9) 0.8016(2) 0.52182(9) 0.0248(4) Uani 1 1 d . . . . .
H64 H 0.526065 0.852616 0.489347 0.030 Uiso 1 1 calc R U . . .
C65 C 0.53998(9) 0.8477(2) 0.57501(9) 0.0254(4) Uani 1 1 d . . . . .
H65 H 0.559257 0.930195 0.578938 0.030 Uiso 1 1 calc R U . . .
C66 C 0.53101(9) 0.7736(2) 0.62247(8) 0.0227(4) Uani 1 1 d . . . . .
H66 H 0.544358 0.807612 0.658260 0.027 Uiso 1 1 calc R U . . .
C71 C 0.53568(8) 0.58399(19) 0.72904(8) 0.0194(4) Uani 1 1 d . . . . .
C72 C 0.59452(9) 0.6076(2) 0.72174(9) 0.0254(4) Uani 1 1 d . . . . .
H72 H 0.606030 0.614497 0.684609 0.030 Uiso 1 1 calc R U . . .
C73 C 0.63700(9) 0.6216(2) 0.76662(10) 0.0304(5) Uani 1 1 d . . . . .
H73 H 0.676345 0.638096 0.759699 0.037 Uiso 1 1 calc R U . . .
C74 C 0.62158(10) 0.6112(2) 0.82124(9) 0.0300(5) Uani 1 1 d . . . . .
H74 H 0.649971 0.622297 0.852063 0.036 Uiso 1 1 calc R U . . .
C75 C 0.56434(10) 0.5844(2) 0.83020(8) 0.0260(4) Uani 1 1 d . . . . .
H75 H 0.553413 0.575579 0.867467 0.031 Uiso 1 1 calc R U . . .
C76 C 0.52236(9) 0.57032(19) 0.78493(8) 0.0212(4) Uani 1 1 d . . . . .
H76 H 0.483392 0.550758 0.792266 0.025 Uiso 1 1 calc R U . . .
C81 C 0.42391(8) 0.6329(2) 0.69423(8) 0.0197(4) Uani 1 1 d . . . . .
C82 C 0.38185(10) 0.5618(2) 0.72079(9) 0.0298(5) Uani 1 1 d . . . . .
H82 H 0.389309 0.472034 0.729781 0.036 Uiso 1 1 calc R U . . .
C83 C 0.32929(11) 0.6175(3) 0.73462(11) 0.0411(6) Uani 1 1 d . . . . .
H83 H 0.301361 0.564690 0.751202 0.049 Uiso 1 1 calc R U . . .
C84 C 0.31800(11) 0.7488(3) 0.72421(11) 0.0430(6) Uani 1 1 d . . . . .
H84 H 0.282291 0.786665 0.733342 0.052 Uiso 1 1 calc R U . . .
C85 C 0.35893(10) 0.8244(3) 0.70050(10) 0.0346(5) Uani 1 1 d . . . . .
H85 H 0.352146 0.915537 0.694203 0.042 Uiso 1 1 calc R U . . .
C86 C 0.41047(9) 0.7668(2) 0.68570(8) 0.0251(4) Uani 1 1 d . . . . .
H86 H 0.437908 0.820812 0.669009 0.030 Uiso 1 1 calc R U . . .
C91 C 0.47967(9) 0.4115(2) 0.65950(8) 0.0201(4) Uani 1 1 d . . . . .
C92 C 0.52941(9) 0.3323(2) 0.65875(9) 0.0264(4) Uani 1 1 d . . . . .
H92 H 0.566370 0.369838 0.669742 0.032 Uiso 1 1 calc R U . . .
C93 C 0.52679(11) 0.2008(2) 0.64255(10) 0.0335(5) Uani 1 1 d . . . . .
H93 H 0.561756 0.151530 0.641790 0.040 Uiso 1 1 calc R U . . .
C94 C 0.47388(11) 0.1411(2) 0.62758(9) 0.0327(5) Uani 1 1 d . . . . .
H94 H 0.472008 0.050635 0.617787 0.039 Uiso 1 1 calc R U . . .
C95 C 0.42379(11) 0.2157(2) 0.62713(10) 0.0327(5) Uani 1 1 d . . . . .
H95 H 0.387004 0.176802 0.616582 0.039 Uiso 1 1 calc R U . . .
C96 C 0.42713(10) 0.3479(2) 0.64211(9) 0.0270(4) Uani 1 1 d . . . . .
H96 H 0.392113 0.397626 0.640494 0.032 Uiso 1 1 calc R U . . .
F1 F 0.72381(8) 1.05976(16) 0.67717(10) 0.0691(6) Uani 1 1 d . . . . .
F2 F 0.67151(13) 0.9490(2) 0.72956(9) 0.0910(8) Uani 1 1 d . . . . .
F3 F 0.64714(7) 0.96621(17) 0.64271(9) 0.0615(5) Uani 1 1 d . . . . .
O1S O 0.89874(9) 0.1961(3) 0.35104(10) 0.0809(9) Uani 1 1 d . . . . .
H1S H 0.881501 0.220674 0.382560 0.097 Uiso 1 1 d R U . . .
C2S C 0.86074(17) 0.2488(4) 0.30667(15) 0.0706(11) Uani 1 1 d . . . . .
H2S1 H 0.839669 0.324127 0.320560 0.106 Uiso 1 1 calc R U . . .
H2S2 H 0.832807 0.181178 0.292831 0.106 Uiso 1 1 calc R U . . .
H2S3 H 0.883547 0.277265 0.276053 0.106 Uiso 1 1 calc R U . . .

loop_
_atom_site_aniso_label
_atom_site_aniso_U_11
_atom_site_aniso_U_22
_atom_site_aniso_U_33
_atom_site_aniso_U_23
_atom_site_aniso_U_13
_atom_site_aniso_U_12
Cu1 0.01422(10) 0.01141(10) 0.01551(10) -0.00164(8) -0.00089(8) -0.00049(8)
Cu2 0.01177(9) 0.01426(10) 0.01874(11) -0.00137(8) -0.00032(8) -0.00238(8)
O10 0.0134(6) 0.0131(6) 0.0220(6) 0.0007(5) -0.0021(5) -0.0022(5)
S1 0.01411(19) 0.0134(2) 0.0195(2) -0.00311(16) -0.00085(15) -0.00140(15)
O1 0.0141(6) 0.0127(6) 0.0223(6) -0.0027(5) 0.0001(5) -0.0006(5)
O2 0.0160(6) 0.0196(7) 0.0177(6) 0.0002(5) 0.0003(5) -0.0004(5)
O3 0.0196(7) 0.0134(6) 0.0441(9) -0.0017(6) 0.0000(6) -0.0002(5)
O4 0.0233(7) 0.0334(8) 0.0199(7) -0.0055(6) -0.0022(5) -0.0053(6)
N1 0.0118(6) 0.0146(7) 0.0190(7) -0.0018(6) -0.0018(5) -0.0011(5)
C2 0.0131(7) 0.0142(8) 0.0213(9) -0.0039(7) 0.0015(6) -0.0009(6)
C3 0.0210(9) 0.0201(9) 0.0184(9) -0.0007(7) -0.0025(7) -0.0038(7)
N2 0.0139(7) 0.0174(8) 0.0200(7) -0.0037(6) -0.0011(6) -0.0039(6)
C11 0.0109(7) 0.0157(8) 0.0219(9) -0.0041(7) 0.0016(6) -0.0004(6)
C12 0.0109(7) 0.0152(8) 0.0186(8) -0.0013(7) 0.0009(6) 0.0002(6)
C13 0.0153(8) 0.0184(9) 0.0192(9) -0.0015(7) 0.0002(7) -0.0020(7)
C14 0.0168(8) 0.0231(10) 0.0215(9) 0.0007(8) -0.0027(7) 0.0002(7)
C15 0.0180(8) 0.0184(9) 0.0252(9) 0.0031(8) 0.0005(7) 0.0018(7)
C16 0.0165(8) 0.0142(8) 0.0267(9) -0.0026(7) 0.0016(7) -0.0002(7)
C17 0.0386(12) 0.0218(11) 0.0350(12) 0.0067(9) -0.0080(10) -0.0006(9)
C20 0.0146(8) 0.0127(8) 0.0258(9) 0.0002(7) 0.0027(7) -0.0029(6)
C21 0.0132(8) 0.0174(9) 0.0245(9) 0.0011(7) 0.0047(7) -0.0021(7)
N22 0.0149(7) 0.0150(7) 0.0197(7) -0.0004(6) 0.0031(6) -0.0013(6)
C23 0.0220(9) 0.0206(9) 0.0208(9) -0.0022(7) 0.0038(7) -0.0025(7)
C24 0.0336(11) 0.0322(12) 0.0183(9) -0.0030(8) 0.0040(8) -0.0056(9)
C25 0.0416(12) 0.0326(12) 0.0211(10) 0.0069(9) 0.0053(9) -0.0048(10)
C26 0.0326(11) 0.0223(10) 0.0281(10) 0.0051(8) 0.0070(9) -0.0050(8)
C30 0.0208(9) 0.0172(9) 0.0260(10) -0.0045(8) -0.0079(7) -0.0031(7)
C31 0.0160(8) 0.0190(9) 0.0232(9) -0.0055(7) -0.0038(7) 0.0014(7)
N32 0.0171(7) 0.0166(8) 0.0181(7) -0.0023(6) -0.0027(6) 0.0001(6)
C33 0.0256(9) 0.0204(10) 0.0198(9) -0.0018(7) -0.0025(7) -0.0013(7)
C34 0.0332(11) 0.0287(11) 0.0200(9) 0.0028(8) -0.0011(8) -0.0007(9)
C35 0.0353(11) 0.0359(12) 0.0170(9) -0.0061(9) -0.0051(8) 0.0019(10)
C36 0.0274(10) 0.0279(11) 0.0225(10) -0.0102(8) -0.0049(8) 0.0002(8)
C40 0.0173(8) 0.0217(10) 0.0244(10) -0.0043(8) -0.0033(7) -0.0072(7)
C41 0.0174(8) 0.0202(9) 0.0224(9) -0.0059(7) 0.0039(7) -0.0036(7)
N42 0.0145(7) 0.0179(8) 0.0249(8) -0.0043(6) 0.0040(6) -0.0022(6)
C43 0.0216(9) 0.0217(10) 0.0310(11) 0.0009(8) 0.0043(8) -0.0020(8)
C44 0.0346(12) 0.0220(11) 0.0379(12) 0.0021(9) 0.0080(10) -0.0065(9)
C45 0.0315(11) 0.0267(11) 0.0379(12) -0.0052(9) 0.0099(9) -0.0146(9)
C46 0.0211(9) 0.0278(11) 0.0293(11) -0.0060(9) 0.0034(8) -0.0115(8)
C50 0.0146(8) 0.0226(10) 0.0262(10) -0.0030(8) -0.0015(7) 0.0016(7)
C51 0.0153(8) 0.0302(11) 0.0296(10) -0.0061(9) 0.0021(7) -0.0027(8)
Se1 0.02775(10) 0.02523(11) 0.02316(10) -0.00158(8) 0.00689(8) 0.00067(8)
C52 0.0213(9) 0.0309(11) 0.0171(9) -0.0017(8) 0.0061(7) -0.0030(8)
C53 0.0195(9) 0.0312(11) 0.0224(9) -0.0017(8) 0.0021(7) -0.0036(8)
C54 0.0287(10) 0.0310(12) 0.0238(10) -0.0015(9) 0.0038(8) -0.0075(9)
C55 0.0308(11) 0.0428(14) 0.0282(11) -0.0010(10) -0.0014(9) -0.0141(10)
C56 0.0230(10) 0.0553(16) 0.0315(12) 0.0027(11) -0.0045(9) -0.0062(10)
C57 0.0248(10) 0.0428(13) 0.0304(11) 0.0023(10) 0.0029(8) 0.0037(10)
C58 0.0402(13) 0.0353(13) 0.0399(13) -0.0135(11) 0.0016(11) -0.0100(11)
B1 0.0191(9) 0.0191(10) 0.0165(9) -0.0023(8) 0.0011(7) 0.0022(8)
C61 0.0152(8) 0.0194(9) 0.0183(8) -0.0018(7) 0.0009(6) 0.0030(7)
C62 0.0163(8) 0.0207(9) 0.0193(9) -0.0041(7) 0.0011(7) 0.0012(7)
C63 0.0200(9) 0.0299(11) 0.0150(8) -0.0030(8) 0.0005(7) 0.0017(8)
C64 0.0232(9) 0.0304(11) 0.0212(9) 0.0063(8) 0.0051(7) -0.0007(8)
C65 0.0264(10) 0.0226(10) 0.0271(10) 0.0002(8) 0.0014(8) -0.0041(8)
C66 0.0242(9) 0.0247(10) 0.0187(9) -0.0029(8) -0.0009(7) -0.0020(8)
C71 0.0216(9) 0.0175(9) 0.0188(9) -0.0014(7) -0.0005(7) 0.0040(7)
C72 0.0212(9) 0.0328(11) 0.0217(9) 0.0015(8) -0.0007(7) 0.0042(8)
C73 0.0221(10) 0.0336(12) 0.0339(12) 0.0020(9) -0.0071(8) 0.0034(9)
C74 0.0356(11) 0.0264(11) 0.0253(10) 0.0005(9) -0.0140(9) 0.0051(9)
C75 0.0409(12) 0.0211(10) 0.0152(9) 0.0006(7) -0.0028(8) 0.0051(9)
C76 0.0272(9) 0.0170(9) 0.0191(9) -0.0008(7) 0.0006(7) 0.0030(7)
C81 0.0205(9) 0.0239(10) 0.0142(8) -0.0028(7) -0.0021(7) 0.0013(7)
C82 0.0291(10) 0.0319(12) 0.0293(11) -0.0032(9) 0.0077(9) -0.0017(9)
C83 0.0273(11) 0.0556(17) 0.0419(14) -0.0040(12) 0.0122(10) -0.0029(11)
C84 0.0256(11) 0.0607(18) 0.0429(14) -0.0081(13) 0.0041(10) 0.0158(11)
C85 0.0359(12) 0.0394(13) 0.0274(11) -0.0027(10) -0.0040(9) 0.0184(10)
C86 0.0268(10) 0.0293(11) 0.0186(9) -0.0006(8) -0.0023(8) 0.0063(8)
C91 0.0259(9) 0.0203(9) 0.0136(8) 0.0008(7) 0.0000(7) 0.0019(7)
C92 0.0291(10) 0.0242(10) 0.0257(10) 0.0003(8) 0.0016(8) 0.0038(8)
C93 0.0451(13) 0.0251(11) 0.0301(11) 0.0011(9) 0.0015(10) 0.0140(10)
C94 0.0564(15) 0.0174(10) 0.0242(10) 0.0005(8) 0.0022(10) 0.0013(10)
C95 0.0429(13) 0.0262(11) 0.0284(11) -0.0030(9) -0.0012(10) -0.0066(10)
C96 0.0289(10) 0.0241(10) 0.0271(10) -0.0023(8) -0.0022(8) 0.0008(8)
F1 0.0495(10) 0.0296(9) 0.1236(18) -0.0032(10) -0.0196(11) -0.0109(7)
F2 0.157(2) 0.0587(13) 0.0651(13) -0.0129(10) 0.0555(14) 0.0253(14)
F3 0.0364(8) 0.0524(10) 0.0926(14) -0.0351(10) -0.0137(9) 0.0127(7)
O1S 0.0395(11) 0.148(3) 0.0565(14) -0.0444(16) 0.0122(10) -0.0156(14)
C2S 0.076(2) 0.079(3) 0.060(2) -0.0298(19) 0.0214(18) -0.037(2)

loop_
_atom_type_symbol
_atom_type_description
_atom_type_scat_dispersion_real
_atom_type_scat_dispersion_imag
_atom_type_scat_source
C C 0.0033 0.0016 'International Tables Vol C Tables 4.2.6.8 and 6.1.1.4'
H H 0.0000 0.0000 'International Tables Vol C Tables 4.2.6.8 and 6.1.1.4'
Cu Cu 0.3201 1.2651 'International Tables Vol C Tables 4.2.6.8 and 6.1.1.4'
F F 0.0171 0.0103 'International Tables Vol C Tables 4.2.6.8 and 6.1.1.4'
N N 0.0061 0.0033 'International Tables Vol C Tables 4.2.6.8 and 6.1.1.4'
O O 0.0106 0.0060 'International Tables Vol C Tables 4.2.6.8 and 6.1.1.4'
S S 0.1246 0.1234 'International Tables Vol C Tables 4.2.6.8 and 6.1.1.4'
Se Se -0.0929 2.2259 'International Tables Vol C Tables 4.2.6.8 and 6.1.1.4'
B B 0.0013 0.0007 'International Tables Vol C Tables 4.2.6.8 and 6.1.1.4'

loop_
_geom_angle_atom_site_label_1
_geom_angle_atom_site_label_2
_geom_angle_atom_site_label_3
_geom_angle
_geom_angle_site_symmetry_1
_geom_angle_site_symmetry_3
_geom_angle_publ_flag
O1 Cu1 N22 95.03(6) . . y
O1 Cu1 N32 95.76(6) . . y
N22 Cu1 N32 160.34(6) . . y
O1 Cu1 N1 168.93(6) . . y
N22 Cu1 N1 83.39(6) . . y
N32 Cu1 N1 82.87(6) . . y
O1 Cu1 O10 97.16(5) . . y
N22 Cu1 O10 90.00(5) . . y
N32 Cu1 O10 104.87(6) . . y
N1 Cu1 O10 93.80(5) . . y
O10 Cu2 O2 89.67(5) . . y
O10 Cu2 N42 175.21(6) . . y
O2 Cu2 N42 91.93(6) . . y
O10 Cu2 N2 94.34(6) . . y
O2 Cu2 N2 168.82(6) . . y
N42 Cu2 N2 83.27(6) . . y
O10 Cu2 O4 91.64(5) . . y
O2 Cu2 O4 58.46(5) . . y
N42 Cu2 O4 85.37(5) . . y
N2 Cu2 O4 110.92(5) . . y
O10 Cu2 Se1 101.69(4) . . y
O2 Cu2 Se1 104.00(4) . . y
N42 Cu2 Se1 82.30(5) . . y
N2 Cu2 Se1 85.41(5) . . y
O4 Cu2 Se1 158.22(3) . . y
C12 O10 Cu2 124.80(11) . . ?
C12 O10 Cu1 108.05(10) . . ?
Cu2 O10 Cu1 121.18(6) . . y
O3 S1 O4 113.42(9) . . ?
O3 S1 O2 109.94(8) . . ?
O4 S1 O2 107.92(8) . . ?
O3 S1 O1 108.31(8) . . ?
O4 S1 O1 109.52(8) . . ?
O2 S1 O1 107.58(7) . . ?
S1 O1 Cu1 125.08(8) . . ?
S1 O2 Cu2 111.01(7) . . ?
S1 O4 Cu2 79.56(6) . . ?
C30 N1 C20 112.14(14) . . ?
C30 N1 C2 110.11(14) . . ?
C20 N1 C2 110.38(14) . . ?
C30 N1 Cu1 106.87(11) . . ?
C20 N1 Cu1 109.27(11) . . ?
C2 N1 Cu1 107.92(10) . . ?
C11 C2 N1 111.93(14) . . ?
C11 C2 H2A 109.2 . . ?
N1 C2 H2A 109.2 . . ?
C11 C2 H2B 109.2 . . ?
N1 C2 H2B 109.2 . . ?
H2A C2 H2B 107.9 . . ?
C13 C3 N2 112.47(15) . . ?
C13 C3 H3A 109.1 . . ?
N2 C3 H3A 109.1 . . ?
C13 C3 H3B 109.1 . . ?
N2 C3 H3B 109.1 . . ?
H3A C3 H3B 107.8 . . ?
C40 N2 C50 111.25(14) . . ?
C40 N2 C3 107.94(14) . . ?
C50 N2 C3 111.84(15) . . ?
C40 N2 Cu2 109.21(12) . . ?
C50 N2 Cu2 112.54(11) . . ?
C3 N2 Cu2 103.72(11) . . ?
C16 C11 C12 120.41(16) . . ?
C16 C11 C2 119.70(16) . . ?
C12 C11 C2 119.82(16) . . ?
O10 C12 C11 119.91(15) . . ?
O10 C12 C13 122.43(16) . . ?
C11 C12 C13 117.64(17) . . ?
C14 C13 C12 120.35(17) . . ?
C14 C13 C3 119.25(16) . . ?
C12 C13 C3 120.40(17) . . ?
C15 C14 C13 122.20(17) . . ?
C15 C14 H14 118.9 . . ?
C13 C14 H14 118.9 . . ?
C14 C15 C16 117.28(18) . . ?
C14 C15 C17 121.30(18) . . ?
C16 C15 C17 121.41(19) . . ?
C15 C16 C11 122.02(18) . . ?
C15 C16 H16 119.0 . . ?
C11 C16 H16 119.0 . . ?
C15 C17 H17A 109.5 . . ?
C15 C17 H17B 109.5 . . ?
H17A C17 H17B 109.5 . . ?
C15 C17 H17C 109.5 . . ?
H17A C17 H17C 109.5 . . ?
H17B C17 H17C 109.5 . . ?
N1 C20 C21 109.94(14) . . ?
N1 C20 H20A 109.7 . . ?
C21 C20 H20A 109.7 . . ?
N1 C20 H20B 109.7 . . ?
C21 C20 H20B 109.7 . . ?
H20A C20 H20B 108.2 . . ?
N22 C21 C26 121.43(18) . . ?
N22 C21 C20 115.97(17) . . ?
C26 C21 C20 122.57(18) . . ?
C21 N22 C23 119.47(17) . . ?
C21 N22 Cu1 114.76(13) . . ?
C23 N22 Cu1 125.05(13) . . ?
N22 C23 C24 121.67(19) . . ?
N22 C23 H23 119.2 . . ?
C24 C23 H23 119.2 . . ?
C23 C24 C25 119.0(2) . . ?
C23 C24 H24 120.5 . . ?
C25 C24 H24 120.5 . . ?
C26 C25 C24 119.4(2) . . ?
C26 C25 H25 120.3 . . ?
C24 C25 H25 120.3 . . ?
C25 C26 C21 119.0(2) . . ?
C25 C26 H26 120.5 . . ?
C21 C26 H26 120.5 . . ?
N1 C30 C31 110.14(15) . . ?
N1 C30 H30A 109.6 . . ?
C31 C30 H30A 109.6 . . ?
N1 C30 H30B 109.6 . . ?
C31 C30 H30B 109.6 . . ?
H30A C30 H30B 108.1 . . ?
N32 C31 C36 121.60(19) . . ?
N32 C31 C30 115.49(16) . . ?
C36 C31 C30 122.81(18) . . ?
C33 N32 C31 119.21(16) . . ?
C33 N32 Cu1 127.15(13) . . ?
C31 N32 Cu1 113.64(13) . . ?
N32 C33 C34 122.13(19) . . ?
N32 C33 H33 118.9 . . ?
C34 C33 H33 118.9 . . ?
C33 C34 C35 118.6(2) . . ?
C33 C34 H34 120.7 . . ?
C35 C34 H34 120.7 . . ?
C36 C35 C34 119.68(19) . . ?
C36 C35 H35 120.2 . . ?
C34 C35 H35 120.2 . . ?
C35 C36 C31 118.77(19) . . ?
C35 C36 H36 120.6 . . ?
C31 C36 H36 120.6 . . ?
C41 C40 N2 112.07(15) . . ?
C41 C40 H40A 109.2 . . ?
N2 C40 H40A 109.2 . . ?
C41 C40 H40B 109.2 . . ?
N2 C40 H40B 109.2 . . ?
H40A C40 H40B 107.9 . . ?
N42 C41 C46 121.72(19) . . ?
N42 C41 C40 115.71(16) . . ?
C46 C41 C40 122.41(18) . . ?
C43 N42 C41 119.31(17) . . ?
C43 N42 Cu2 125.72(13) . . ?
C41 N42 Cu2 114.86(13) . . ?
N42 C43 C44 121.9(2) . . ?
N42 C43 H43 119.0 . . ?
C44 C43 H43 119.0 . . ?
C43 C44 C45 119.0(2) . . ?
C43 C44 H44 120.5 . . ?
C45 C44 H44 120.5 . . ?
C46 C45 C44 119.38(19) . . ?
C46 C45 H45 120.3 . . ?
C44 C45 H45 120.3 . . ?
C45 C46 C41 118.7(2) . . ?
C45 C46 H46 120.7 . . ?
C41 C46 H46 120.7 . . ?
N2 C50 C51 113.75(17) . . ?
N2 C50 H50A 108.8 . . ?
C51 C50 H50A 108.8 . . ?
N2 C50 H50B 108.8 . . ?
C51 C50 H50B 108.8 . . ?
H50A C50 H50B 107.7 . . ?
C50 C51 Se1 114.61(13) . . ?
C50 C51 H51A 108.6 . . ?
Se1 C51 H51A 108.6 . . ?
C50 C51 H51B 108.6 . . ?
Se1 C51 H51B 108.6 . . ?
H51A C51 H51B 107.6 . . ?
C52 Se1 C51 103.77(9) . . ?
C52 Se1 Cu2 103.25(6) . . ?
C51 Se1 Cu2 85.08(6) . . ?
C53 C52 C57 120.3(2) . . ?
C53 C52 Se1 124.47(15) . . ?
C57 C52 Se1 114.84(17) . . ?
C52 C53 C54 118.85(19) . . ?
C52 C53 H53 120.6 . . ?
C54 C53 H53 120.6 . . ?
C55 C54 C53 120.9(2) . . ?
C55 C54 C58 118.5(2) . . ?
C53 C54 C58 120.4(2) . . ?
C56 C55 C54 119.3(2) . . ?
C56 C55 H55 120.4 . . ?
C54 C55 H55 120.4 . . ?
C57 C56 C55 120.6(2) . . ?
C57 C56 H56 119.7 . . ?
C55 C56 H56 119.7 . . ?
C56 C57 C52 120.0(2) . . ?
C56 C57 H57 120.0 . . ?
C52 C57 H57 120.0 . . ?
F1 C58 F2 107.0(2) . . ?
F1 C58 F3 105.5(2) . . ?
F2 C58 F3 105.4(2) . . ?
F1 C58 C54 113.1(2) . . ?
F2 C58 C54 111.9(2) . . ?
F3 C58 C54 113.35(19) . . ?
C71 B1 C61 112.24(16) . . ?
C71 B1 C91 108.04(15) . . ?
C61 B1 C91 108.19(15) . . ?
C71 B1 C81 108.71(15) . . ?
C61 B1 C81 106.98(15) . . ?
C91 B1 C81 112.75(16) . . ?
C62 C61 C66 114.62(18) . . ?
C62 C61 B1 121.83(17) . . ?
C66 C61 B1 123.28(17) . . ?
C63 C62 C61 123.05(18) . . ?
C63 C62 H62 118.5 . . ?
C61 C62 H62 118.5 . . ?
C64 C63 C62 120.34(18) . . ?
C64 C63 H63 119.8 . . ?
C62 C63 H63 119.8 . . ?
C63 C64 C65 118.71(19) . . ?
C63 C64 H64 120.6 . . ?
C65 C64 H64 120.6 . . ?
C64 C65 C66 120.27(19) . . ?
C64 C65 H65 119.9 . . ?
C66 C65 H65 119.9 . . ?
C65 C66 C61 122.99(18) . . ?
C65 C66 H66 118.5 . . ?
C61 C66 H66 118.5 . . ?
C72 C71 C76 115.25(18) . . ?
C72 C71 B1 122.73(17) . . ?
C76 C71 B1 122.00(17) . . ?
C73 C72 C71 123.0(2) . . ?
C73 C72 H72 118.5 . . ?
C71 C72 H72 118.5 . . ?
C74 C73 C72 119.8(2) . . ?
C74 C73 H73 120.1 . . ?
C72 C73 H73 120.1 . . ?
C75 C74 C73 119.00(19) . . ?
C75 C74 H74 120.5 . . ?
C73 C74 H74 120.5 . . ?
C74 C75 C76 120.55(19) . . ?
C74 C75 H75 119.7 . . ?
C76 C75 H75 119.7 . . ?
C75 C76 C71 122.35(19) . . ?
C75 C76 H76 118.8 . . ?
C71 C76 H76 118.8 . . ?
C82 C81 C86 114.36(19) . . ?
C82 C81 B1 124.01(18) . . ?
C86 C81 B1 121.60(18) . . ?
C83 C82 C81 122.8(2) . . ?
C83 C82 H82 118.6 . . ?
C81 C82 H82 118.6 . . ?
C84 C83 C82 120.2(2) . . ?
C84 C83 H83 119.9 . . ?
C82 C83 H83 119.9 . . ?
C85 C84 C83 119.3(2) . . ?
C85 C84 H84 120.3 . . ?
C83 C84 H84 120.3 . . ?
C84 C85 C86 119.8(2) . . ?
C84 C85 H85 120.1 . . ?
C86 C85 H85 120.1 . . ?
C85 C86 C81 123.4(2) . . ?
C85 C86 H86 118.3 . . ?
C81 C86 H86 118.3 . . ?
C92 C91 C96 114.61(19) . . ?
C92 C91 B1 120.58(18) . . ?
C96 C91 B1 124.68(18) . . ?
C93 C92 C91 122.6(2) . . ?
C93 C92 H92 118.7 . . ?
C91 C92 H92 118.7 . . ?
C94 C93 C92 120.7(2) . . ?
C94 C93 H93 119.7 . . ?
C92 C93 H93 119.7 . . ?
C95 C94 C93 118.7(2) . . ?
C95 C94 H94 120.7 . . ?
C93 C94 H94 120.7 . . ?
C94 C95 C96 120.0(2) . . ?
C94 C95 H95 120.0 . . ?
C96 C95 H95 120.0 . . ?
C95 C96 C91 123.3(2) . . ?
C95 C96 H96 118.4 . . ?
C91 C96 H96 118.4 . . ?
C2S O1S H1S 103.2 . . ?
O1S C2S H2S1 109.5 . . ?
O1S C2S H2S2 109.5 . . ?
H2S1 C2S H2S2 109.5 . . ?
O1S C2S H2S3 109.5 . . ?
H2S1 C2S H2S3 109.5 . . ?
H2S2 C2S H2S3 109.5 . . ?

loop_
_geom_bond_atom_site_label_1
_geom_bond_atom_site_label_2
_geom_bond_distance
_geom_bond_site_symmetry_2
_geom_bond_publ_flag
Cu1 Cu2 3.7440(5) . y
Cu1 O1 1.9549(13) . y
Cu1 N22 1.9837(16) . y
Cu1 N32 2.0027(16) . y
Cu1 N1 2.0290(16) . y
Cu1 O10 2.3500(13) . y
Cu2 O10 1.9418(13) . y
Cu2 O2 1.9663(13) . y
Cu2 N42 2.0151(16) . y
Cu2 N2 2.0338(16) . y
Cu2 O4 2.7472(15) . y
Cu2 Se1 2.8542(4) . y
O10 C12 1.345(2) . ?
S1 O3 1.4514(15) . ?
S1 O4 1.4668(14) . ?
S1 O2 1.5017(14) . ?
S1 O1 1.5041(13) . ?
N1 C30 1.485(2) . ?
N1 C20 1.490(2) . ?
N1 C2 1.507(2) . ?
C2 C11 1.503(2) . ?
C2 H2A 0.9900 . ?
C2 H2B 0.9900 . ?
C3 C13 1.495(3) . ?
C3 N2 1.502(2) . ?
C3 H3A 0.9900 . ?
C3 H3B 0.9900 . ?
N2 C40 1.493(2) . ?
N2 C50 1.498(2) . ?
C11 C16 1.395(3) . ?
C11 C12 1.410(2) . ?
C12 C13 1.412(2) . ?
C13 C14 1.392(3) . ?
C14 C15 1.391(3) . ?
C14 H14 0.9500 . ?
C15 C16 1.392(3) . ?
C15 C17 1.505(3) . ?
C16 H16 0.9500 . ?
C17 H17A 0.9800 . ?
C17 H17B 0.9800 . ?
C17 H17C 0.9800 . ?
C20 C21 1.500(3) . ?
C20 H20A 0.9900 . ?
C20 H20B 0.9900 . ?
C21 N22 1.345(2) . ?
C21 C26 1.387(3) . ?
N22 C23 1.350(2) . ?
C23 C24 1.380(3) . ?
C23 H23 0.9500 . ?
C24 C25 1.385(3) . ?
C24 H24 0.9500 . ?
C25 C26 1.383(3) . ?
C25 H25 0.9500 . ?
C26 H26 0.9500 . ?
C30 C31 1.502(3) . ?
C30 H30A 0.9900 . ?
C30 H30B 0.9900 . ?
C31 N32 1.349(2) . ?
C31 C36 1.390(3) . ?
N32 C33 1.344(3) . ?
C33 C34 1.384(3) . ?
C33 H33 0.9500 . ?
C34 C35 1.386(3) . ?
C34 H34 0.9500 . ?
C35 C36 1.383(3) . ?
C35 H35 0.9500 . ?
C36 H36 0.9500 . ?
C40 C41 1.493(3) . ?
C40 H40A 0.9900 . ?
C40 H40B 0.9900 . ?
C41 N42 1.346(2) . ?
C41 C46 1.398(3) . ?
N42 C43 1.345(3) . ?
C43 C44 1.381(3) . ?
C43 H43 0.9500 . ?
C44 C45 1.393(3) . ?
C44 H44 0.9500 . ?
C45 C46 1.380(3) . ?
C45 H45 0.9500 . ?
C46 H46 0.9500 . ?
C50 C51 1.518(3) . ?
C50 H50A 0.9900 . ?
C50 H50B 0.9900 . ?
C51 Se1 1.957(2) . ?
C51 H51A 0.9900 . ?
C51 H51B 0.9900 . ?
Se1 C52 1.921(2) . ?
C52 C53 1.385(3) . ?
C52 C57 1.395(3) . ?
C53 C54 1.397(3) . ?
C53 H53 0.9500 . ?
C54 C55 1.391(3) . ?
C54 C58 1.497(4) . ?
C55 C56 1.380(4) . ?
C55 H55 0.9500 . ?
C56 C57 1.379(4) . ?
C56 H56 0.9500 . ?
C57 H57 0.9500 . ?
C58 F1 1.325(3) . ?
C58 F2 1.327(3) . ?
C58 F3 1.328(3) . ?
B1 C71 1.650(3) . ?
B1 C61 1.650(3) . ?
B1 C91 1.654(3) . ?
B1 C81 1.654(3) . ?
C61 C62 1.405(3) . ?
C61 C66 1.411(3) . ?
C62 C63 1.398(3) . ?
C62 H62 0.9500 . ?
C63 C64 1.382(3) . ?
C63 H63 0.9500 . ?
C64 C65 1.392(3) . ?
C64 H64 0.9500 . ?
C65 C66 1.392(3) . ?
C65 H65 0.9500 . ?
C66 H66 0.9500 . ?
C71 C72 1.402(3) . ?
C71 C76 1.402(3) . ?
C72 C73 1.397(3) . ?
C72 H72 0.9500 . ?
C73 C74 1.386(3) . ?
C73 H73 0.9500 . ?
C74 C75 1.381(3) . ?
C74 H74 0.9500 . ?
C75 C76 1.397(3) . ?
C75 H75 0.9500 . ?
C76 H76 0.9500 . ?
C81 C82 1.403(3) . ?
C81 C86 1.408(3) . ?
C82 C83 1.401(3) . ?
C82 H82 0.9500 . ?
C83 C84 1.380(4) . ?
C83 H83 0.9500 . ?
C84 C85 1.375(4) . ?
C84 H84 0.9500 . ?
C85 C86 1.396(3) . ?
C85 H85 0.9500 . ?
C86 H86 0.9500 . ?
C91 C92 1.402(3) . ?
C91 C96 1.404(3) . ?
C92 C93 1.393(3) . ?
C92 H92 0.9500 . ?
C93 C94 1.382(4) . ?
C93 H93 0.9500 . ?
C94 C95 1.380(3) . ?
C94 H94 0.9500 . ?
C95 C96 1.392(3) . ?
C95 H95 0.9500 . ?
C96 H96 0.9500 . ?
O1S C2S 1.422(5) . ?
O1S H1S 0.9153 . ?
C2S H2S1 0.9800 . ?
C2S H2S2 0.9800 . ?
C2S H2S3 0.9800 . ?

loop_
_geom_hbond_atom_site_label_D
_geom_hbond_atom_site_label_H
_geom_hbond_atom_site_label_A
_geom_hbond_distance_DH
_geom_hbond_distance_HA
_geom_hbond_distance_DA
_geom_hbond_angle_DHA
_geom_hbond_site_symmetry_A
_geom_hbond_publ_flag
O1S H1S O4 0.92 1.89 2.805(3) 175 . yes

loop_
_geom_torsion_atom_site_label_1
_geom_torsion_atom_site_label_2
_geom_torsion_atom_site_label_3
_geom_torsion_atom_site_label_4
_geom_torsion
_geom_torsion_site_symmetry_1
_geom_torsion_site_symmetry_2
_geom_torsion_site_symmetry_3
_geom_torsion_site_symmetry_4
_geom_torsion_publ_flag
O3 S1 O1 Cu1 -152.10(10) . . . . ?
O4 S1 O1 Cu1 83.74(11) . . . . ?
O2 S1 O1 Cu1 -33.31(11) . . . . ?
O3 S1 O2 Cu2 -143.51(8) . . . . ?
O4 S1 O2 Cu2 -19.35(10) . . . . ?
O1 S1 O2 Cu2 98.75(8) . . . . ?
O3 S1 O4 Cu2 135.05(7) . . . . ?
O2 S1 O4 Cu2 13.01(7) . . . . ?
O1 S1 O4 Cu2 -103.84(6) . . . . ?
C30 N1 C2 C11 178.53(15) . . . . ?
C20 N1 C2 C11 54.19(19) . . . . ?
Cu1 N1 C2 C11 -65.16(16) . . . . ?
C13 C3 N2 C40 170.65(15) . . . . ?
C13 C3 N2 C50 48.0(2) . . . . ?
C13 C3 N2 Cu2 -73.57(16) . . . . ?
N1 C2 C11 C16 -101.26(19) . . . . ?
N1 C2 C11 C12 75.8(2) . . . . ?
Cu2 O10 C12 C11 157.50(13) . . . . ?
Cu1 O10 C12 C11 -49.71(18) . . . . ?
Cu2 O10 C12 C13 -24.2(2) . . . . ?
Cu1 O10 C12 C13 128.61(15) . . . . ?
C16 C11 C12 O10 175.27(16) . . . . ?
C2 C11 C12 O10 -1.7(2) . . . . ?
C16 C11 C12 C13 -3.1(3) . . . . ?
C2 C11 C12 C13 179.88(16) . . . . ?
O10 C12 C13 C14 -176.02(17) . . . . ?
C11 C12 C13 C14 2.3(3) . . . . ?
O10 C12 C13 C3 4.5(3) . . . . ?
C11 C12 C13 C3 -177.10(16) . . . . ?
N2 C3 C13 C14 -127.90(18) . . . . ?
N2 C3 C13 C12 51.5(2) . . . . ?
C12 C13 C14 C15 0.3(3) . . . . ?
C3 C13 C14 C15 179.73(18) . . . . ?
C13 C14 C15 C16 -2.1(3) . . . . ?
C13 C14 C15 C17 178.85(19) . . . . ?
C14 C15 C16 C11 1.3(3) . . . . ?
C17 C15 C16 C11 -179.67(19) . . . . ?
C12 C11 C16 C15 1.3(3) . . . . ?
C2 C11 C16 C15 178.34(17) . . . . ?
C30 N1 C20 C21 145.41(15) . . . . ?
C2 N1 C20 C21 -91.42(17) . . . . ?
Cu1 N1 C20 C21 27.11(16) . . . . ?
N1 C20 C21 N22 -26.0(2) . . . . ?
N1 C20 C21 C26 156.21(18) . . . . ?
C26 C21 N22 C23 0.1(3) . . . . ?
C20 C21 N22 C23 -177.68(16) . . . . ?
C26 C21 N22 Cu1 -170.64(15) . . . . ?
C20 C21 N22 Cu1 11.6(2) . . . . ?
C21 N22 C23 C24 0.9(3) . . . . ?
Cu1 N22 C23 C24 170.63(15) . . . . ?
N22 C23 C24 C25 -0.8(3) . . . . ?
C23 C24 C25 C26 -0.3(3) . . . . ?
C24 C25 C26 C21 1.3(3) . . . . ?
N22 C21 C26 C25 -1.2(3) . . . . ?
C20 C21 C26 C25 176.44(19) . . . . ?
C20 N1 C30 C31 -154.92(15) . . . . ?
C2 N1 C30 C31 81.76(19) . . . . ?
Cu1 N1 C30 C31 -35.21(18) . . . . ?
N1 C30 C31 N32 26.6(2) . . . . ?
N1 C30 C31 C36 -156.93(18) . . . . ?
C36 C31 N32 C33 -0.2(3) . . . . ?
C30 C31 N32 C33 176.34(17) . . . . ?
C36 C31 N32 Cu1 179.90(15) . . . . ?
C30 C31 N32 Cu1 -3.6(2) . . . . ?
C31 N32 C33 C34 -0.4(3) . . . . ?
Cu1 N32 C33 C34 179.53(15) . . . . ?
N32 C33 C34 C35 0.6(3) . . . . ?
C33 C34 C35 C36 -0.3(3) . . . . ?
C34 C35 C36 C31 -0.2(3) . . . . ?
N32 C31 C36 C35 0.5(3) . . . . ?
C30 C31 C36 C35 -175.80(19) . . . . ?
C50 N2 C40 C41 -101.23(18) . . . . ?
C3 N2 C40 C41 135.72(16) . . . . ?
Cu2 N2 C40 C41 23.59(18) . . . . ?
N2 C40 C41 N42 -22.2(2) . . . . ?
N2 C40 C41 C46 162.22(18) . . . . ?
C46 C41 N42 C43 1.2(3) . . . . ?
C40 C41 N42 C43 -174.43(17) . . . . ?
C46 C41 N42 Cu2 -175.10(15) . . . . ?
C40 C41 N42 Cu2 9.3(2) . . . . ?
C41 N42 C43 C44 0.9(3) . . . . ?
Cu2 N42 C43 C44 176.76(16) . . . . ?
N42 C43 C44 C45 -2.2(3) . . . . ?
C43 C44 C45 C46 1.3(3) . . . . ?
C44 C45 C46 C41 0.6(3) . . . . ?
N42 C41 C46 C45 -2.0(3) . . . . ?
C40 C41 C46 C45 173.38(19) . . . . ?
C40 N2 C50 C51 65.2(2) . . . . ?
C3 N2 C50 C51 -174.05(15) . . . . ?
Cu2 N2 C50 C51 -57.76(17) . . . . ?
N2 C50 C51 Se1 61.68(19) . . . . ?
C57 C52 C53 C54 -1.4(3) . . . . ?
Se1 C52 C53 C54 170.84(15) . . . . ?
C52 C53 C54 C55 0.4(3) . . . . ?
C52 C53 C54 C58 -174.8(2) . . . . ?
C53 C54 C55 C56 0.3(3) . . . . ?
C58 C54 C55 C56 175.6(2) . . . . ?
C54 C55 C56 C57 -0.1(4) . . . . ?
C55 C56 C57 C52 -0.9(4) . . . . ?
C53 C52 C57 C56 1.6(3) . . . . ?
Se1 C52 C57 C56 -171.32(18) . . . . ?
C55 C54 C58 F1 44.2(3) . . . . ?
C53 C54 C58 F1 -140.4(2) . . . . ?
C55 C54 C58 F2 -76.7(3) . . . . ?
C53 C54 C58 F2 98.6(3) . . . . ?
C55 C54 C58 F3 164.3(2) . . . . ?
C53 C54 C58 F3 -20.3(3) . . . . ?
C71 B1 C61 C62 148.48(17) . . . . ?
C91 B1 C61 C62 29.4(2) . . . . ?
C81 B1 C61 C62 -92.4(2) . . . . ?
C71 B1 C61 C66 -37.8(2) . . . . ?
C91 B1 C61 C66 -156.95(17) . . . . ?
C81 B1 C61 C66 81.3(2) . . . . ?
C66 C61 C62 C63 -1.7(3) . . . . ?
B1 C61 C62 C63 172.54(17) . . . . ?
C61 C62 C63 C64 0.7(3) . . . . ?
C62 C63 C64 C65 0.9(3) . . . . ?
C63 C64 C65 C66 -1.4(3) . . . . ?
C64 C65 C66 C61 0.3(3) . . . . ?
C62 C61 C66 C65 1.2(3) . . . . ?
B1 C61 C66 C65 -172.94(18) . . . . ?
C61 B1 C71 C72 -27.0(3) . . . . ?
C91 B1 C71 C72 92.2(2) . . . . ?
C81 B1 C71 C72 -145.11(19) . . . . ?
C61 B1 C71 C76 154.71(17) . . . . ?
C91 B1 C71 C76 -86.1(2) . . . . ?
C81 B1 C71 C76 36.6(2) . . . . ?
C76 C71 C72 C73 -2.2(3) . . . . ?
B1 C71 C72 C73 179.3(2) . . . . ?
C71 C72 C73 C74 0.4(3) . . . . ?
C72 C73 C74 C75 1.3(3) . . . . ?
C73 C74 C75 C76 -1.1(3) . . . . ?
C74 C75 C76 C71 -0.8(3) . . . . ?
C72 C71 C76 C75 2.4(3) . . . . ?
B1 C71 C76 C75 -179.13(18) . . . . ?
C71 B1 C81 C82 -88.8(2) . . . . ?
C61 B1 C81 C82 149.76(19) . . . . ?
C91 B1 C81 C82 30.9(3) . . . . ?
C71 B1 C81 C86 89.0(2) . . . . ?
C61 B1 C81 C86 -32.4(2) . . . . ?
C91 B1 C81 C86 -151.22(17) . . . . ?
C86 C81 C82 C83 3.6(3) . . . . ?
B1 C81 C82 C83 -178.4(2) . . . . ?
C81 C82 C83 C84 -2.6(4) . . . . ?
C82 C83 C84 C85 -0.4(4) . . . . ?
C83 C84 C85 C86 1.9(4) . . . . ?
C84 C85 C86 C81 -0.7(3) . . . . ?
C82 C81 C86 C85 -2.0(3) . . . . ?
B1 C81 C86 C85 179.93(19) . . . . ?
C71 B1 C91 C92 -41.3(2) . . . . ?
C61 B1 C91 C92 80.4(2) . . . . ?
C81 B1 C91 C92 -161.50(17) . . . . ?
C71 B1 C91 C96 142.87(19) . . . . ?
C61 B1 C91 C96 -95.4(2) . . . . ?
C81 B1 C91 C96 22.7(3) . . . . ?
C96 C91 C92 C93 -0.6(3) . . . . ?
B1 C91 C92 C93 -176.75(19) . . . . ?
C91 C92 C93 C94 -1.6(3) . . . . ?
C92 C93 C94 C95 2.2(3) . . . . ?
C93 C94 C95 C96 -0.6(3) . . . . ?
C94 C95 C96 C91 -1.6(3) . . . . ?
C92 C91 C96 C95 2.2(3) . . . . ?
B1 C91 C96 C95 178.19(19) . . . . ?
